data_4349955
loop_
_publ_author_name
'Ivanov, Anton A.'
'Konovalov, Dmitry I.'
'Pozmogova, Tatiana N.'
'Solovieva, Anastasiya O.'
'Melnikov, Anatoly R.'
'Brylev, Konstantin A.'
'Kuratieva, Natalia V.'
'Yanshole, Vadim V.'
'Kirakci, Kaplan'
'Lang, Kamil'
'Cheltygmasheva, Svetlana N.'
'Kitamura, Noboru'
'Shestopalova, Lidiya V.'
'Mironov, Yuri V.'
'Shestopalov, Michael A.'

_publ_section_title
;
 Water-soluble Re6-clusters with aromatic phosphine ligands -- from
 synthesis to potential biomedical applications
;
_journal_issue 4
_journal_name_full 'Inorganic Chemistry Frontiers'
_journal_page_first 882
_journal_paper_doi 10.1039/C8QI01216D
_journal_volume 6
_journal_year 2019
_chemical_formula_moiety 'C90 H90 O12 P6 Re6 Se8, C4 H10 O, 6(H2 O), 2(Br)'
_chemical_formula_sum 'C94 H112 Br2 O19 P6 Re6 Se8'
_chemical_formula_weight 3640.35
_space_group_crystal_system trigonal
_space_group_IT_number 167
_space_group_name_Hall '-R 3 2"c'
_space_group_name_H-M_alt 'R -3 c :H'
_atom_sites_solution_hydrogens mixed
_atom_sites_solution_primary direct
_atom_sites_solution_secondary difmap
_audit_creation_method SHELXL-2014/7
_audit_update_record
;
2018-10-31 deposited with the CCDC.
2019-01-10 downloaded from the CCDC.
;
_cell_angle_alpha 90
_cell_angle_beta 90
_cell_angle_gamma 120
_cell_formula_units_Z 6
_cell_length_a 17.6727(5)
_cell_length_b 17.6727(5)
_cell_length_c 75.9637(19)
_cell_measurement_reflns_used 9740
_cell_measurement_temperature 150(2)
_cell_measurement_theta_max 30.46
_cell_measurement_theta_min 2.30
_cell_volume 20546.7(10)
_computing_cell_refinement 'Bruker SAINT'
_computing_data_collection 'Bruker APEX2'
_computing_data_reduction 'Bruker SAINT'
_computing_molecular_graphics 'Bruker SHELXTL'
_computing_publication_material 'Bruker SHELXTL'
_computing_structure_refinement 'Bruker SHELXTL'
_computing_structure_solution 'Bruker SHELXTL'
_diffrn_ambient_temperature 150(2)
_diffrn_detector_area_resol_mean 25
_diffrn_measured_fraction_theta_full 0.997
_diffrn_measured_fraction_theta_max 0.997
_diffrn_measurement_device_type 'Bruker Apex DUO CCD area-detector'
_diffrn_measurement_method '\f scans'
_diffrn_radiation_monochromator graphite
_diffrn_radiation_probe x-ray
_diffrn_radiation_type MoK\a
_diffrn_radiation_wavelength 0.71073
_diffrn_reflns_av_R_equivalents 0.0256
_diffrn_reflns_av_unetI/netI 0.0120
_diffrn_reflns_Laue_measured_fraction_full 0.997
_diffrn_reflns_Laue_measured_fraction_max 0.997
_diffrn_reflns_limit_h_max 22
_diffrn_reflns_limit_h_min -22
_diffrn_reflns_limit_k_max 22
_diffrn_reflns_limit_k_min -21
_diffrn_reflns_limit_l_max 93
_diffrn_reflns_limit_l_min -94
_diffrn_reflns_number 52436
_diffrn_reflns_point_group_measured_fraction_full 0.997
_diffrn_reflns_point_group_measured_fraction_max 0.997
_diffrn_reflns_theta_full 25.250
_diffrn_reflns_theta_max 26.372
_diffrn_reflns_theta_min 1.709
_diffrn_standards_decay_% 0
_diffrn_standards_number 0
_exptl_absorpt_coefficient_mu 8.110
_exptl_absorpt_correction_T_max 0.746
_exptl_absorpt_correction_T_min 0.555
_exptl_absorpt_correction_type multi-scan
_exptl_absorpt_process_details 'Bruker SADABS'
_exptl_crystal_colour orange
_exptl_crystal_density_diffrn 1.765
_exptl_crystal_description prism
_exptl_crystal_F_000 10260
_exptl_crystal_size_max 0.395
_exptl_crystal_size_mid 0.195
_exptl_crystal_size_min 0.185
_refine_diff_density_max 1.986
_refine_diff_density_min -1.316
_refine_diff_density_rms 0.193
_refine_ls_extinction_method none
_refine_ls_goodness_of_fit_ref 1.114
_refine_ls_hydrogen_treatment constr
_refine_ls_matrix_type full
_refine_ls_number_parameters 236
_refine_ls_number_reflns 4675
_refine_ls_number_restraints 30
_refine_ls_restrained_S_all 1.118
_refine_ls_R_factor_all 0.0433
_refine_ls_R_factor_gt 0.0355
_refine_ls_shift/su_max 0.000
_refine_ls_shift/su_mean 0.000
_refine_ls_structure_factor_coef Fsqd
_refine_ls_weighting_details 'w=1/[\s^2^(Fo^2^)+(0.0497P)^2^+623.0767P] where P=(Fo^2^+2Fc^2^)/3'
_refine_ls_weighting_scheme calc
_refine_ls_wR_factor_gt 0.0984
_refine_ls_wR_factor_ref 0.1039
_reflns_Friedel_coverage 0.000
_reflns_number_gt 4134
_reflns_number_total 4675
_reflns_threshold_expression >2\s(I)
_cod_data_source_file c8qi01216d2.cif
_cod_data_source_block juc273
_cod_original_cell_volume 20546.7(13)
_cod_database_code 4349955
_shelx_shelxl_version_number 2014/7
_shelx_space_group_comment
;
The symmetry employed for this shelxl refinement is uniquely defined
by the following loop, which should always be used as a source of
symmetry information in preference to the above space-group names.
They are only intended as comments.
;
_shelx_estimated_absorpt_t_min 0.142
_shelx_estimated_absorpt_t_max 0.315

loop_
_space_group_symop_operation_xyz
'x, y, z'
'-y, x-y, z'
'-x+y, -x, z'
'x-y, -y, -z+1/2'
'-x, -x+y, -z+1/2'
'y, x, -z+1/2'
'x+2/3, y+1/3, z+1/3'
'-y+2/3, x-y+1/3, z+1/3'
'-x+y+2/3, -x+1/3, z+1/3'
'x-y+2/3, -y+1/3, -z+5/6'
'-x+2/3, -x+y+1/3, -z+5/6'
'y+2/3, x+1/3, -z+5/6'
'x+1/3, y+2/3, z+2/3'
'-y+1/3, x-y+2/3, z+2/3'
'-x+y+1/3, -x+2/3, z+2/3'
'x-y+1/3, -y+2/3, -z+7/6'
'-x+1/3, -x+y+2/3, -z+7/6'
'y+1/3, x+2/3, -z+7/6'
'-x, -y, -z'
'y, -x+y, -z'
'x-y, x, -z'
'-x+y, y, z-1/2'
'x, x-y, z-1/2'
'-y, -x, z-1/2'
'-x+2/3, -y+1/3, -z+1/3'
'y+2/3, -x+y+1/3, -z+1/3'
'x-y+2/3, x+1/3, -z+1/3'
'-x+y+2/3, y+1/3, z-1/6'
'x+2/3, x-y+1/3, z-1/6'
'-y+2/3, -x+1/3, z-1/6'
'-x+1/3, -y+2/3, -z+2/3'
'y+1/3, -x+y+2/3, -z+2/3'
'x-y+1/3, x+2/3, -z+2/3'
'-x+y+1/3, y+2/3, z+1/6'
'x+1/3, x-y+2/3, z+1/6'
'-y+1/3, -x+2/3, z+1/6'

loop_
_atom_site_label
_atom_site_type_symbol
_atom_site_fract_x
_atom_site_fract_y
_atom_site_fract_z
_atom_site_U_iso_or_equiv
_atom_site_adp_type
_atom_site_occupancy
_atom_site_site_symmetry_order
_atom_site_calc_flag
_atom_site_refinement_flags_posn
_atom_site_refinement_flags_adp
_atom_site_refinement_flags_occupancy
_atom_site_disorder_assembly
_atom_site_disorder_group
Re1 Re 0.09569(2) 0.02330(2) 0.01416(2) 0.01521(10) Uani 1 1 d . . . . .
Br1 Br 0.3333 0.6667 0.04239(2) 0.0453(3) Uani 1 3 d S T P . .
Se1 Se 0.13802(4) 0.18206(4) 0.01366(2) 0.01840(14) Uani 1 1 d . . . . .
Se2 Se 0.0000 0.0000 0.04032(2) 0.0174(2) Uani 1 3 d S T P . .
P1 P 0.22405(10) 0.06589(10) 0.03346(2) 0.0220(3) Uani 1 1 d . . . . .
O1B O 0.4996(14) 0.2695(19) 0.0130(2) 0.078(4) Uani 0.41(2) 1 d D U P A 2
O2A O 0.5520(12) 0.2971(14) 0.0397(3) 0.099(5) Uani 0.59(2) 1 d . . P A 1
O1A O 0.5013(11) 0.2315(14) 0.01116(19) 0.078(4) Uani 0.59(2) 1 d . . P A 1
O2B O 0.5611(10) 0.257(2) 0.0367(3) 0.099(5) Uani 0.41(2) 1 d D U P A 2
C11 C 0.2497(5) -0.0193(5) 0.03910(10) 0.0350(16) Uani 1 1 d . . . . .
C12 C 0.2775(6) -0.0285(6) 0.05536(11) 0.0461(19) Uani 1 1 d . . . . .
H12 H 0.2819 0.0092 0.0647 0.055 Uiso 1 1 calc R U . . .
C13 C 0.2998(8) -0.0942(8) 0.05827(13) 0.067(3) Uani 1 1 d . . . . .
H13 H 0.3155 -0.1032 0.0697 0.080 Uiso 1 1 calc R U . . .
C14 C 0.2983(8) -0.1441(7) 0.04457(17) 0.070(3) Uani 1 1 d . . . . .
H14 H 0.3147 -0.1871 0.0466 0.083 Uiso 1 1 calc R U . . .
C15 C 0.2745(6) -0.1349(6) 0.02828(14) 0.057(2) Uani 1 1 d . . . . .
H15 H 0.2735 -0.1710 0.0189 0.068 Uiso 1 1 calc R U . . .
C16 C 0.2517(5) -0.0721(5) 0.02546(12) 0.0432(19) Uani 1 1 d . . . . .
H16 H 0.2367 -0.0641 0.0139 0.052 Uiso 1 1 calc R U . . .
C21 C 0.2112(4) 0.1122(5) 0.05393(8) 0.0299(14) Uani 1 1 d . . . . .
C22 C 0.1629(4) 0.0586(5) 0.06786(9) 0.0325(15) Uani 1 1 d . . . . .
H22 H 0.1425 -0.0023 0.0672 0.039 Uiso 1 1 calc R U . . .
C23 C 0.1442(6) 0.0918(7) 0.08249(10) 0.049(2) Uani 1 1 d . . . . .
H23 H 0.1122 0.0542 0.0920 0.059 Uiso 1 1 calc R U . . .
C24 C 0.1718(7) 0.1795(8) 0.08343(12) 0.060(3) Uani 1 1 d . . . . .
H24 H 0.1579 0.2026 0.0934 0.072 Uiso 1 1 calc R U . . .
C25 C 0.2200(7) 0.2341(6) 0.06966(12) 0.060(3) Uani 1 1 d . . . . .
H25 H 0.2394 0.2948 0.0703 0.072 Uiso 1 1 calc R U . . .
C26 C 0.2402(6) 0.2007(5) 0.05496(10) 0.0428(18) Uani 1 1 d . . . . .
H26 H 0.2737 0.2386 0.0457 0.051 Uiso 1 1 calc R U . . .
C31 C 0.3270(4) 0.1497(5) 0.02387(9) 0.0323(15) Uani 1 1 d . . . . .
H31A H 0.3390 0.1260 0.0131 0.039 Uiso 1 1 calc R U . . .
H31B H 0.3208 0.2003 0.0204 0.039 Uiso 1 1 calc R U . . .
C32 C 0.4048(5) 0.1813(6) 0.03633(11) 0.045(2) Uani 1 1 d D . . . .
H32A H 0.3957 0.2117 0.0464 0.054 Uiso 1 1 calc R U . . .
H32B H 0.4056 0.1296 0.0411 0.054 Uiso 1 1 calc R U . . .
C33 C 0.4933(6) 0.2419(9) 0.02839(13) 0.073(3) Uani 1 1 d D . . . .
O1S O 0.460(2) 0.127(2) 0.0833 0.089(12) Uani 0.3333 2 d S T P . .
C2 C 0.476(3) 0.200(3) 0.0880(6) 0.091(12) Uani 0.3333 1 d D U P B 1
H2S1 H 0.5055 0.2385 0.0781 0.109 Uiso 0.3333 1 d R U P B 1
H2S2 H 0.5190 0.2179 0.0974 0.109 Uiso 0.3333 1 d R U P B 1
C3 C 0.403(2) 0.216(3) 0.0940(5) 0.095(14) Uani 0.3333 1 d D . P . .
H3S1 H 0.4197 0.2773 0.0916 0.142 Uiso 0.3333 1 calc R U P B 1
H3S2 H 0.3931 0.2049 0.1067 0.142 Uiso 0.3333 1 calc R U P B 1
H3S3 H 0.3492 0.1775 0.0876 0.142 Uiso 0.3333 1 calc R U P B 1
O1W O 0.6667 0.3333 -0.00094(19) 0.083(4) Uani 1 3 d S T P . .
O2W O 0.3765(18) 0.3553(15) 0.0204(3) 0.058(4) Uani 0.25 1 d . . P . .
O3W O 0.3940(19) 0.4218(15) 0.0224(4) 0.058(4) Uani 0.25 1 d . U P . .
O4W O 0.365(4) 0.456(4) 0.0283(7) 0.083(4) Uani 0.1667 1 d . . P . .

loop_
_atom_site_aniso_label
_atom_site_aniso_U_11
_atom_site_aniso_U_22
_atom_site_aniso_U_33
_atom_site_aniso_U_23
_atom_site_aniso_U_13
_atom_site_aniso_U_12
Re1 0.01525(13) 0.01665(14) 0.01345(13) 0.00007(7) -0.00045(7) 0.00778(10)
Br1 0.0508(5) 0.0508(5) 0.0342(6) 0.000 0.000 0.0254(3)
Se1 0.0194(3) 0.0172(3) 0.0172(3) -0.0010(2) -0.0009(2) 0.0081(2)
Se2 0.0192(3) 0.0192(3) 0.0138(4) 0.000 0.000 0.00961(15)
P1 0.0190(7) 0.0225(8) 0.0207(7) 0.0019(6) -0.0034(6) 0.0075(6)
O1B 0.065(5) 0.089(8) 0.071(5) 0.016(6) 0.008(4) 0.034(5)
O2A 0.080(6) 0.101(8) 0.102(7) -0.008(6) -0.016(5) 0.035(5)
O1A 0.065(5) 0.089(8) 0.071(5) 0.016(6) 0.008(4) 0.034(5)
O2B 0.080(6) 0.101(8) 0.102(7) -0.008(6) -0.016(5) 0.035(5)
C11 0.031(4) 0.032(4) 0.040(4) 0.000(3) -0.016(3) 0.014(3)
C12 0.057(5) 0.047(5) 0.036(4) 0.003(4) -0.007(4) 0.028(4)
C13 0.092(8) 0.084(8) 0.050(5) 0.012(5) -0.007(5) 0.062(7)
C14 0.076(7) 0.048(6) 0.093(8) -0.002(6) -0.009(6) 0.037(5)
C15 0.054(5) 0.050(5) 0.075(7) -0.006(5) -0.010(5) 0.033(5)
C16 0.037(4) 0.040(4) 0.058(5) 0.001(4) 0.002(4) 0.023(4)
C21 0.030(3) 0.038(4) 0.020(3) -0.004(3) -0.010(3) 0.016(3)
C22 0.021(3) 0.042(4) 0.033(4) 0.004(3) -0.002(3) 0.014(3)
C23 0.037(4) 0.078(7) 0.028(4) -0.001(4) -0.005(3) 0.026(4)
C24 0.059(6) 0.086(8) 0.034(4) -0.023(5) -0.006(4) 0.035(6)
C25 0.082(7) 0.044(5) 0.050(5) -0.026(4) -0.011(5) 0.028(5)
C26 0.048(5) 0.039(4) 0.033(4) -0.012(3) -0.009(3) 0.015(4)
C31 0.021(3) 0.033(4) 0.037(4) -0.001(3) 0.002(3) 0.009(3)
C32 0.027(4) 0.053(5) 0.046(4) 0.001(4) -0.007(3) 0.012(4)
C33 0.042(5) 0.096(9) 0.062(6) -0.004(6) -0.015(5) 0.020(6)
O1S 0.089(18) 0.089(18) 0.06(2) 0.018(11) -0.018(11) 0.03(2)
C2 0.092(13) 0.091(13) 0.083(13) 0.010(8) -0.010(8) 0.040(9)
C3 0.047(19) 0.12(3) 0.08(2) 0.00(2) -0.006(17) 0.01(2)
O1W 0.087(6) 0.087(6) 0.073(9) 0.000 0.000 0.044(3)
O2W 0.069(8) 0.028(6) 0.064(7) 0.000(6) 0.023(6) 0.014(6)
O3W 0.069(8) 0.028(6) 0.064(7) 0.000(6) 0.023(6) 0.014(6)
O4W 0.087(6) 0.087(6) 0.073(9) 0.000 0.000 0.044(3)

loop_
_atom_type_symbol
_atom_type_description
_atom_type_scat_dispersion_real
_atom_type_scat_dispersion_imag
_atom_type_scat_source
C C 0.0033 0.0016 'International Tables Vol C Tables 4.2.6.8 and 6.1.1.4'
H H 0.0000 0.0000 'International Tables Vol C Tables 4.2.6.8 and 6.1.1.4'
O O 0.0106 0.0060 'International Tables Vol C Tables 4.2.6.8 and 6.1.1.4'
P P 0.1023 0.0942 'International Tables Vol C Tables 4.2.6.8 and 6.1.1.4'
Se Se -0.0929 2.2259 'International Tables Vol C Tables 4.2.6.8 and 6.1.1.4'
Br Br -0.2901 2.4595 'International Tables Vol C Tables 4.2.6.8 and 6.1.1.4'
Re Re -1.0185 7.2310 'International Tables Vol C Tables 4.2.6.8 and 6.1.1.4'

loop_
_geom_angle_atom_site_label_1
_geom_angle_atom_site_label_2
_geom_angle_atom_site_label_3
_geom_angle
_geom_angle_site_symmetry_1
_geom_angle_site_symmetry_3
P1 Re1 Se2 91.20(4) . .
P1 Re1 Se1 87.34(4) . .
Se2 Re1 Se1 89.721(14) . .
P1 Re1 Se1 96.38(4) . 3
Se2 Re1 Se1 89.610(14) . 3
Se1 Re1 Se1 176.227(19) . 3
P1 Re1 Se1 93.20(4) . 20
Se2 Re1 Se1 175.59(2) . 20
Se1 Re1 Se1 90.252(14) . 20
Se1 Re1 Se1 90.130(14) 3 20
P1 Re1 Re1 138.86(4) . 20
Se2 Re1 Re1 118.041(13) . 20
Se1 Re1 Re1 118.732(15) . 20
Se1 Re1 Re1 58.517(13) 3 20
Se1 Re1 Re1 58.294(15) 20 20
P1 Re1 Re1 132.49(4) . 21
Se2 Re1 Re1 118.041(13) . 21
Se1 Re1 Re1 58.581(13) . 21
Se1 Re1 Re1 118.663(15) 3 21
Se1 Re1 Re1 58.425(15) 20 21
Re1 Re1 Re1 60.166(11) 20 21
P1 Re1 Re1 137.24(4) . 3
Se2 Re1 Re1 58.141(11) . 3
Se1 Re1 Re1 118.414(16) . 3
Se1 Re1 Re1 58.234(15) 3 3
Se1 Re1 Re1 118.197(14) 20 3
Re1 Re1 Re1 59.917(5) 20 3
Re1 Re1 Re1 90.0 21 3
P1 Re1 Re1 131.05(4) . 2
Se2 Re1 Re1 58.140(11) . 2
Se1 Re1 Re1 58.422(16) . 2
Se1 Re1 Re1 118.226(15) 3 2
Se1 Re1 Re1 118.322(14) 20 2
Re1 Re1 Re1 90.0 20 2
Re1 Re1 Re1 59.916(5) 21 2
Re1 Re1 Re1 60.0 3 2
Re1 Se1 Re1 63.343(16) . 2
Re1 Se1 Re1 63.127(15) . 21
Re1 Se1 Re1 63.056(16) 2 21
Re1 Se2 Re1 63.72(2) 3 2
Re1 Se2 Re1 63.72(2) 3 .
Re1 Se2 Re1 63.72(2) 2 .
C21 P1 C11 107.9(3) . .
C21 P1 C31 105.8(3) . .
C11 P1 C31 101.8(4) . .
C21 P1 Re1 109.9(2) . .
C11 P1 Re1 117.0(2) . .
C31 P1 Re1 113.5(2) . .
C12 C11 C16 117.2(7) . .
C12 C11 P1 124.1(6) . .
C16 C11 P1 118.2(6) . .
C11 C12 C13 120.1(8) . .
C11 C12 H12 120.0 . .
C13 C12 H12 120.0 . .
C14 C13 C12 119.4(9) . .
C14 C13 H13 120.3 . .
C12 C13 H13 120.3 . .
C15 C14 C13 122.2(10) . .
C15 C14 H14 118.9 . .
C13 C14 H14 118.9 . .
C14 C15 C16 118.6(10) . .
C14 C15 H15 120.7 . .
C16 C15 H15 120.7 . .
C15 C16 C11 122.4(9) . .
C15 C16 H16 118.8 . .
C11 C16 H16 118.8 . .
C26 C21 C22 118.7(7) . .
C26 C21 P1 119.8(5) . .
C22 C21 P1 121.0(6) . .
C23 C22 C21 121.4(8) . .
C23 C22 H22 119.3 . .
C21 C22 H22 119.3 . .
C22 C23 C24 119.9(8) . .
C22 C23 H23 120.0 . .
C24 C23 H23 120.0 . .
C23 C24 C25 119.5(8) . .
C23 C24 H24 120.2 . .
C25 C24 H24 120.2 . .
C24 C25 C26 120.6(9) . .
C24 C25 H25 119.7 . .
C26 C25 H25 119.7 . .
C21 C26 C25 119.8(8) . .
C21 C26 H26 120.1 . .
C25 C26 H26 120.1 . .
C32 C31 P1 113.5(5) . .
C32 C31 H31A 108.9 . .
P1 C31 H31A 108.9 . .
C32 C31 H31B 108.9 . .
P1 C31 H31B 108.9 . .
H31A C31 H31B 107.7 . .
C33 C32 C31 115.8(7) . .
C33 C32 H32A 108.3 . .
C31 C32 H32A 108.3 . .
C33 C32 H32B 108.3 . .
C31 C32 H32B 108.3 . .
H32A C32 H32B 107.4 . .
O1B C33 O2B 119.8(14) . .
O2A C33 O1A 129.6(15) . .
O1B C33 C32 120.6(11) . .
O2B C33 C32 119.2(12) . .
O2A C33 C32 114.5(12) . .
O1A C33 C32 115.9(11) . .
C2 O1S C2 100(4) 18_544 .
O1S C2 C3 121(4) . .
O1S C2 C2 40(2) . 18_544
C3 C2 C2 161(2) . 18_544
O1S C2 H2S1 106.2 . .
C3 C2 H2S1 107.7 . .
C2 C2 H2S1 81.1 18_544 .
O1S C2 H2S2 106.6 . .
C3 C2 H2S2 108.3 . .
C2 C2 H2S2 84.8 18_544 .
H2S1 C2 H2S2 106.5 . .
C2 C3 H3S1 109.5 . .
C2 C3 H3S2 109.5 . .
H3S1 C3 H3S2 109.5 . .
C2 C3 H3S3 109.5 . .
H3S1 C3 H3S3 109.5 . .
H3S2 C3 H3S3 109.5 . .
O2W O3W O4W 137(4) . .

loop_
_geom_bond_atom_site_label_1
_geom_bond_atom_site_label_2
_geom_bond_distance
_geom_bond_site_symmetry_2
Re1 P1 2.4806(15) .
Re1 Se2 2.5060(7) .
Re1 Se1 2.5168(6) .
Re1 Se1 2.5219(6) 3
Re1 Se1 2.5244(6) 20
Re1 Re1 2.6389(4) 20
Re1 Re1 2.6389(4) 21
Re1 Re1 2.6455(4) 3
Re1 Re1 2.6455(4) 2
Se1 Re1 2.5219(6) 2
Se1 Re1 2.5246(6) 21
Se2 Re1 2.5060(7) 3
Se2 Re1 2.5060(7) 2
P1 C21 1.824(7) .
P1 C11 1.828(7) .
P1 C31 1.828(7) .
O1B C33 1.249(9) .
O2A C33 1.33(2) .
O1A C33 1.339(19) .
O2B C33 1.260(9) .
C11 C12 1.369(10) .
C11 C16 1.406(11) .
C12 C13 1.417(13) .
C12 H12 0.9500 .
C13 C14 1.357(15) .
C13 H13 0.9500 .
C14 C15 1.343(15) .
C14 H14 0.9500 .
C15 C16 1.374(12) .
C15 H15 0.9500 .
C16 H16 0.9500 .
C21 C26 1.384(11) .
C21 C22 1.392(10) .
C22 C23 1.372(11) .
C22 H22 0.9500 .
C23 C24 1.375(15) .
C23 H23 0.9500 .
C24 C25 1.389(15) .
C24 H24 0.9500 .
C25 C26 1.389(12) .
C25 H25 0.9500 .
C26 H26 0.9500 .
C31 C32 1.526(10) .
C31 H31A 0.9900 .
C31 H31B 0.9900 .
C32 C33 1.510(12) .
C32 H32A 0.9900 .
C32 H32B 0.9900 .
O1S C2 1.23(4) 18_544
O1S C2 1.23(4) .
C2 C3 1.530(10) .
C2 C2 1.89(7) 18_544
C2 H2S1 0.9706 .
C2 H2S2 0.9698 .
C3 H3S1 0.9800 .
C3 H3S2 0.9800 .
C3 H3S3 0.9800 .
O2W O3W 1.07(3) .
O3W O4W 1.07(6) .
